data_2017161
loop_
_publ_author_name
'Wang, Xiaowu'
'Nie, Wanli'
'Ge, Fang'
'Borzov, Maxim V.'

_publ_section_title
;
 Two 18\=e Ti^IV^ \h^5^-Cp-tris(<i>sec</i>-amido)-type complexes
 derived from 1<i>H</i>-imidazol-2-yl side-chain functionalized
 cyclopentadienes
;
_journal_coeditor_code BG3099
_journal_issue 7
_journal_name_full 'Acta Crystallographica Section C'
_journal_page_first m255
_journal_page_last m259
_journal_paper_doi 10.1107/S010827010902112X
_journal_volume 65
_journal_year 2009
_chemical_formula_iupac '[Ti (C4 H10 N)2 (C12 H14 N2)]'
_chemical_formula_moiety 'C20 H34 N4 Ti'
_chemical_formula_sum 'C20 H34 N4 Ti'
_chemical_formula_weight 378.41
_chemical_name_systematic
;{2-[2-(\h^5^-cyclopentadienyl)-2-methylpropyl]-1<i>H</i>-imidazolyl-
\k<i>N</i>}bis(<i>N</i>,<i>N</i>-diethylamido-\k<i>N</i>)titanium(IV)
;
_space_group_IT_number 14
_symmetry_cell_setting monoclinic
_symmetry_space_group_name_Hall '-P 2yn'
_symmetry_space_group_name_H-M 'P 1 21/n 1'
_atom_sites_solution_hydrogens geom
_atom_sites_solution_primary direct
_atom_sites_solution_secondary difmap
_audit_creation_method SHELXL-97
_cell_angle_alpha 90.00
_cell_angle_beta 92.749(3)
_cell_angle_gamma 90.00
_cell_formula_units_Z 4
_cell_length_a 13.729(3)
_cell_length_b 14.829(3)
_cell_length_c 10.679(2)
_cell_measurement_reflns_used 4438
_cell_measurement_temperature 293(2)
_cell_measurement_theta_max 27.119
_cell_measurement_theta_min 2.352
_cell_volume 2171.6(8)
_computing_cell_refinement 'SAINT  (Bruker, 2007)'
_computing_data_collection 'APEX2  (Bruker, 2007)'
_computing_data_reduction 'SAINT (Bruker, 2007)'
_computing_molecular_graphics
;
SHELXL97 (Sheldrick, 2008), OLEX2 (Dolomanov <i>et al.</i>,
2009)
;
_computing_publication_material
;
SHELXL97 (Sheldrick, 2008), OLEX2 (Dolomanov <i>et al.</i>,
2009)
;
_computing_structure_refinement 'SHELXL97 (Sheldrick, 2008)'
_computing_structure_solution 'SHELXS97 (Sheldrick, 2008)'
_diffrn_ambient_temperature 293(2)
_diffrn_detector_area_resol_mean 8.333
_diffrn_measured_fraction_theta_full 0.989
_diffrn_measured_fraction_theta_max 0.989
_diffrn_measurement_device_type 'Bruker SMART APEXII'
_diffrn_measurement_method '\f and \w scans'
_diffrn_radiation_monochromator graphite
_diffrn_radiation_source 'fine-focus sealed tube'
_diffrn_radiation_type MoK\a
_diffrn_radiation_wavelength 0.71073
_diffrn_reflns_av_R_equivalents 0.0298
_diffrn_reflns_av_sigmaI/netI 0.0371
_diffrn_reflns_limit_h_max 16
_diffrn_reflns_limit_h_min -15
_diffrn_reflns_limit_k_max 18
_diffrn_reflns_limit_k_min -12
_diffrn_reflns_limit_l_max 13
_diffrn_reflns_limit_l_min -12
_diffrn_reflns_number 11087
_diffrn_reflns_theta_full 26.00
_diffrn_reflns_theta_max 26.00
_diffrn_reflns_theta_min 2.02
_diffrn_standards_number 0
_exptl_absorpt_coefficient_mu 0.403
_exptl_absorpt_correction_T_max 0.9457
_exptl_absorpt_correction_T_min 0.8684
_exptl_absorpt_correction_type multi-scan
_exptl_absorpt_process_details '(SADABS; Sheldrick, 1996)'
_exptl_crystal_colour orange
_exptl_crystal_density_diffrn 1.157
_exptl_crystal_density_method 'not measured'
_exptl_crystal_description block
_exptl_crystal_F_000 816
_exptl_crystal_size_max 0.36
_exptl_crystal_size_mid 0.27
_exptl_crystal_size_min 0.14
_refine_diff_density_max 0.298
_refine_diff_density_min -0.233
_refine_ls_extinction_method none
_refine_ls_goodness_of_fit_ref 1.043
_refine_ls_hydrogen_treatment constr
_refine_ls_matrix_type full
_refine_ls_number_parameters 232
_refine_ls_number_reflns 4213
_refine_ls_number_restraints 1
_refine_ls_restrained_S_all 1.043
_refine_ls_R_factor_all 0.0512
_refine_ls_R_factor_gt 0.0366
_refine_ls_shift/su_max 0.000
_refine_ls_shift/su_mean 0.000
_refine_ls_structure_factor_coef Fsqd
_refine_ls_weighting_details 'calc w=1/[\s^2^(Fo^2^)+(0.0601P)^2^+0.1364P] where P=(Fo^2^+2Fc^2^)/3'
_refine_ls_weighting_scheme calc
_refine_ls_wR_factor_gt 0.1000
_refine_ls_wR_factor_ref 0.1055
_reflns_number_gt 3287
_reflns_number_total 4213
_reflns_threshold_expression I>2\s(I)
_cod_data_source_file bg3099.cif
_cod_data_source_block I
_cod_original_cell_volume 2171.7(8)
_cod_original_sg_symbol_H-M 'P 21/n'
_cod_database_code 2017161
_cod_database_fobs_code 2017161

loop_
_symmetry_equiv_pos_as_xyz
'x, y, z'
'-x+1/2, y+1/2, -z+1/2'
'-x, -y, -z'
'x-1/2, -y-1/2, z-1/2'

loop_
_atom_site_type_symbol
_atom_site_label
_atom_site_fract_x
_atom_site_fract_y
_atom_site_fract_z
_atom_site_U_iso_or_equiv
_atom_site_adp_type
_atom_site_calc_flag
_atom_site_refinement_flags
_atom_site_occupancy
_atom_site_disorder_assembly
_atom_site_disorder_group
Ti Ti1 0.20201(2) 0.17894(2) 0.82210(2) 0.03600(12) Uani d . 1 . .
N N1 0.30133(10) 0.23004(10) 0.70280(13) 0.0407(3) Uani d . 1 . .
N N2 0.39726(13) 0.24827(14) 0.54004(17) 0.0654(5) Uani d . 1 . .
N N3 0.26794(12) 0.08156(11) 0.90385(13) 0.0484(4) Uani d . 1 B .
N N4 0.20551(11) 0.27110(10) 0.94566(13) 0.0437(4) Uani d . 1 . .
C C1 0.32101(14) 0.20583(14) 0.58286(17) 0.0475(5) Uani d . 1 . .
C C2 0.37294(13) 0.29263(13) 0.73589(18) 0.0483(5) Uani d . 1 . .
H H2 0.3804 0.3225 0.8123 0.058 Uiso calc R 1 . .
C C3 0.42982(15) 0.30248(16) 0.6374(2) 0.0620(6) Uani d . 1 . .
H H3 0.4835 0.3406 0.6357 0.074 Uiso calc R 1 . .
C C4 0.26376(15) 0.13682(15) 0.50932(17) 0.0562(5) Uani d . 1 . .
H H4B 0.2749 0.0784 0.5482 0.067 Uiso calc R 1 . .
H H4A 0.2880 0.1340 0.4256 0.067 Uiso calc R 1 . .
C C5 0.15332(15) 0.15448(14) 0.49859(16) 0.0481(5) Uani d . 1 . .
C C6 0.1051(2) 0.08192(18) 0.4138(2) 0.0748(7) Uani d . 1 . .
H H6B 0.0357 0.0905 0.4096 0.112 Uiso calc R 1 . .
H H6C 0.1201 0.0233 0.4477 0.112 Uiso calc R 1 . .
H H6A 0.1293 0.0866 0.3312 0.112 Uiso calc R 1 . .
C C7 0.13310(19) 0.24679(16) 0.43998(19) 0.0671(6) Uani d . 1 . .
H H7A 0.1621 0.2500 0.3601 0.101 Uiso calc R 1 . .
H H7C 0.1605 0.2929 0.4941 0.101 Uiso calc R 1 . .
H H7B 0.0640 0.2557 0.4288 0.101 Uiso calc R 1 . .
C C11 0.11083(13) 0.14761(13) 0.62719(16) 0.0433(4) Uani d . 1 . .
C C12 0.06339(14) 0.21587(16) 0.69302(18) 0.0542(5) Uani d . 1 . .
H H12 0.0548 0.2753 0.6668 0.065 Uiso calc R 1 . .
C C13 0.03135(15) 0.1789(2) 0.8049(2) 0.0698(6) Uani d U 1 . .
H H13 -0.0032 0.2091 0.8649 0.084 Uiso calc R 1 . .
C C14 0.06038(17) 0.0892(2) 0.8099(2) 0.0711(6) Uani d U 1 . .
H H14 0.0496 0.0492 0.8748 0.085 Uiso calc R 1 . .
C C15 0.10857(15) 0.06939(15) 0.70107(17) 0.0555(5) Uani d . 1 . .
H H15 0.1348 0.0137 0.6809 0.067 Uiso calc R 1 . .
C C21 0.36998(16) 0.10456(15) 0.93963(19) 0.0585(5) Uani d . 1 . .
H H21B 0.3849 0.0835 1.0244 0.070 Uiso calc R 1 . .
H H21A 0.3769 0.1697 0.9397 0.070 Uiso calc R 1 . .
C C22 0.44324(19) 0.06457(19) 0.8538(3) 0.0811(7) Uani d . 1 . .
H H22A 0.4328 0.0893 0.7711 0.122 Uiso calc R 1 . .
H H22B 0.4353 0.0003 0.8505 0.122 Uiso calc R 1 . .
H H22C 0.5081 0.0788 0.8853 0.122 Uiso calc R 1 . .
C C23 0.2450(2) -0.01144(15) 0.9399(2) 0.0697(7) Uani d . 1 . .
H H23B 0.3021 -0.0490 0.9306 0.084 Uiso calc R 1 A 1
H H23A 0.1933 -0.0344 0.8836 0.084 Uiso calc R 1 A 1
C C24 0.2134(3) -0.0183(2) 1.0741(2) 0.0992(10) Uani d . 1 B 1
H H24A 0.1567 0.0186 1.0838 0.149 Uiso calc R 1 B 1
H H24C 0.2653 0.0022 1.1305 0.149 Uiso calc R 1 B 1
H H24B 0.1981 -0.0799 1.0927 0.149 Uiso calc R 1 B 1
C C31 0.17698(16) 0.36277(14) 0.9065(2) 0.0568(5) Uani d . 1 . .
H H31A 0.1652 0.3628 0.8163 0.068 Uiso calc R 1 . .
H H31B 0.2316 0.4028 0.9256 0.068 Uiso calc R 1 . .
C C32 0.08743(19) 0.40166(19) 0.9658(3) 0.0907(9) Uani d . 1 . .
H H32B 0.0703 0.4580 0.9264 0.136 Uiso calc R 1 . .
H H32C 0.1016 0.4113 1.0537 0.136 Uiso calc R 1 . .
H H32A 0.0340 0.3602 0.9547 0.136 Uiso calc R 1 . .
C C33 0.22177(17) 0.26019(16) 1.08120(17) 0.0605(6) Uani d . 1 . .
H H33A 0.2384 0.1977 1.0987 0.073 Uiso calc R 1 . .
H H33B 0.1613 0.2731 1.1211 0.073 Uiso calc R 1 . .
C C34 0.3014(2) 0.3199(2) 1.1393(2) 0.0911(9) Uani d . 1 . .
H H34A 0.3581 0.3166 1.0901 0.137 Uiso calc R 1 . .
H H34C 0.3178 0.2999 1.2231 0.137 Uiso calc R 1 . .
H H34B 0.2787 0.3811 1.1413 0.137 Uiso calc R 1 . .

loop_
_atom_site_aniso_label
_atom_site_aniso_U_11
_atom_site_aniso_U_22
_atom_site_aniso_U_33
_atom_site_aniso_U_12
_atom_site_aniso_U_13
_atom_site_aniso_U_23
Ti1 0.03580(19) 0.0409(2) 0.03155(17) -0.00546(14) 0.00385(12) 0.00089(12)
N1 0.0360(8) 0.0447(9) 0.0420(8) -0.0001(7) 0.0071(6) 0.0055(6)
N2 0.0480(11) 0.0861(15) 0.0641(11) 0.0022(10) 0.0246(9) 0.0104(10)
N3 0.0621(10) 0.0395(9) 0.0434(8) -0.0032(8) -0.0004(7) 0.0049(7)
N4 0.0444(9) 0.0460(9) 0.0411(8) -0.0063(7) 0.0067(6) -0.0043(6)
C1 0.0398(10) 0.0566(12) 0.0474(10) 0.0103(9) 0.0139(8) 0.0067(8)
C2 0.0378(10) 0.0487(11) 0.0586(11) -0.0026(8) 0.0040(8) 0.0070(9)
C3 0.0382(11) 0.0664(15) 0.0828(16) -0.0084(10) 0.0161(10) 0.0136(12)
C4 0.0604(13) 0.0648(14) 0.0446(10) 0.0095(11) 0.0160(9) -0.0079(9)
C5 0.0541(12) 0.0548(12) 0.0353(9) 0.0022(9) 0.0024(8) -0.0036(8)
C6 0.0906(18) 0.0834(17) 0.0500(12) -0.0073(15) -0.0017(11) -0.0205(12)
C7 0.0763(16) 0.0735(15) 0.0507(12) 0.0061(13) -0.0052(11) 0.0135(11)
C11 0.0355(9) 0.0552(11) 0.0390(9) -0.0031(8) -0.0015(7) -0.0060(8)
C12 0.0361(10) 0.0750(14) 0.0511(11) 0.0085(10) -0.0016(8) -0.0139(10)
C13 0.0337(11) 0.1243(18) 0.0522(12) -0.0109(12) 0.0108(9) -0.0218(13)
C14 0.0592(14) 0.1009(16) 0.0540(12) -0.0408(13) 0.0097(10) -0.0009(12)
C15 0.0579(13) 0.0598(13) 0.0482(10) -0.0226(10) -0.0020(9) -0.0041(9)
C21 0.0652(14) 0.0499(12) 0.0587(12) 0.0040(10) -0.0131(10) 0.0061(9)
C22 0.0635(16) 0.0728(17) 0.106(2) 0.0179(13) -0.0032(14) 0.0031(15)
C23 0.0998(19) 0.0427(12) 0.0669(13) -0.0082(12) 0.0076(12) 0.0118(10)
C24 0.147(3) 0.084(2) 0.0682(16) -0.0214(19) 0.0162(16) 0.0298(14)
C31 0.0561(13) 0.0489(12) 0.0663(13) -0.0039(10) 0.0141(10) -0.0044(10)
C32 0.0722(18) 0.0692(17) 0.134(2) 0.0126(14) 0.0351(17) 0.0000(16)
C33 0.0679(14) 0.0714(15) 0.0422(10) -0.0077(12) 0.0046(9) -0.0097(9)
C34 0.0821(19) 0.121(3) 0.0689(15) -0.0206(17) -0.0075(13) -0.0298(15)

loop_
_atom_type_symbol
_atom_type_description
_atom_type_scat_dispersion_real
_atom_type_scat_dispersion_imag
_atom_type_scat_source
C C 0.0033 0.0016 'International Tables Vol C Tables 4.2.6.8 and 6.1.1.4'
H H 0.0000 0.0000 'International Tables Vol C Tables 4.2.6.8 and 6.1.1.4'
N N 0.0061 0.0033 'International Tables Vol C Tables 4.2.6.8 and 6.1.1.4'
Ti Ti 0.2776 0.4457 'International Tables Vol C Tables 4.2.6.8 and 6.1.1.4'

loop_
_geom_angle_atom_site_label_1
_geom_angle_atom_site_label_2
_geom_angle_atom_site_label_3
_geom_angle_site_symmetry_1
_geom_angle_site_symmetry_3
_geom_angle
_geom_angle_publ_flag
N3 Ti1 N4 . . 103.45(7) n
N3 Ti1 N1 . . 104.48(7) n
N4 Ti1 N1 . . 99.79(6) n
N3 Ti1 C13 . . 119.34(9) n
N4 Ti1 C13 . . 92.68(8) n
N1 Ti1 C13 . . 129.99(7) n
N3 Ti1 C14 . . 88.27(9) n
N4 Ti1 C14 . . 116.00(8) n
N1 Ti1 C14 . . 138.15(7) n
C13 Ti1 C14 . . 34.39(9) n
N3 Ti1 C12 . . 143.12(8) n
N4 Ti1 C12 . . 103.40(7) n
N1 Ti1 C12 . . 95.32(7) n
C13 Ti1 C12 . . 34.75(8) n
C14 Ti1 C12 . . 57.20(9) n
N3 Ti1 C15 . . 87.91(8) n
N4 Ti1 C15 . . 148.63(7) n
N1 Ti1 C15 . . 105.56(6) n
C13 Ti1 C15 . . 56.78(8) n
C14 Ti1 C15 . . 34.07(7) n
C12 Ti1 C15 . . 56.57(8) n
N3 Ti1 C11 . . 117.75(7) n
N4 Ti1 C11 . . 136.90(7) n
N1 Ti1 C11 . . 82.47(6) n
C13 Ti1 C11 . . 57.21(7) n
C14 Ti1 C11 . . 56.82(7) n
C12 Ti1 C11 . . 34.25(7) n
C15 Ti1 C11 . . 33.80(7) n
C1 N1 C2 . . 104.17(15) n
C1 N1 Ti1 . . 130.51(13) n
C2 N1 Ti1 . . 124.94(12) n
C1 N2 C3 . . 104.55(17) n
C23 N3 C21 . . 111.22(17) n
C23 N3 Ti1 . . 137.05(16) n
C21 N3 Ti1 . . 111.72(12) n
C33 N4 C31 . . 114.18(16) n
C33 N4 Ti1 . . 127.27(14) n
C31 N4 Ti1 . . 118.07(12) n
N2 C1 N1 . . 113.19(19) n
N2 C1 C4 . . 123.42(17) n
N1 C1 C4 . . 123.37(16) n
C3 C2 N1 . . 107.72(18) n
C3 C2 H2 . . 126.1 n
N1 C2 H2 . . 126.1 n
C2 C3 N2 . . 110.36(19) n
C2 C3 H3 . . 124.8 n
N2 C3 H3 . . 124.8 n
C1 C4 C5 . . 114.55(16) n
C1 C4 H4B . . 108.6 n
C5 C4 H4B . . 108.6 n
C1 C4 H4A . . 108.6 n
C5 C4 H4A . . 108.6 n
H4B C4 H4A . . 107.6 n
C11 C5 C7 . . 111.13(17) n
C11 C5 C6 . . 108.19(17) n
C7 C5 C6 . . 108.78(18) n
C11 C5 C4 . . 109.93(15) n
C7 C5 C4 . . 110.05(18) n
C6 C5 C4 . . 108.70(17) n
C5 C6 H6B . . 109.5 n
C5 C6 H6C . . 109.5 n
H6B C6 H6C . . 109.5 n
C5 C6 H6A . . 109.5 n
H6B C6 H6A . . 109.5 n
H6C C6 H6A . . 109.5 n
C5 C7 H7A . . 109.5 n
C5 C7 H7C . . 109.5 n
H7A C7 H7C . . 109.5 n
C5 C7 H7B . . 109.5 n
H7A C7 H7B . . 109.5 n
H7C C7 H7B . . 109.5 n
C15 C11 C12 . . 106.85(18) n
C15 C11 C5 . . 125.62(18) n
C12 C11 C5 . . 127.49(19) n
C15 C11 Ti1 . . 72.54(10) n
C12 C11 Ti1 . . 70.47(10) n
C5 C11 Ti1 . . 123.94(12) n
C13 C12 C11 . . 108.4(2) n
C13 C12 Ti1 . . 71.90(12) n
C11 C12 Ti1 . . 75.27(11) n
C13 C12 H12 . . 125.8 n
C11 C12 H12 . . 125.8 n
Ti1 C12 H12 . . 118.9 n
C14 C13 C12 . . 107.8(2) n
C14 C13 Ti1 . . 73.32(13) n
C12 C13 Ti1 . . 73.35(11) n
C14 C13 H13 . . 126.1 n
C12 C13 H13 . . 126.1 n
Ti1 C13 H13 . . 119.1 n
C13 C14 C15 . . 108.4(2) n
C13 C14 Ti1 . . 72.29(13) n
C15 C14 Ti1 . . 75.04(12) n
C13 C14 H14 . . 125.8 n
C15 C14 H14 . . 125.8 n
Ti1 C14 H14 . . 118.7 n
C14 C15 C11 . . 108.5(2) n
C14 C15 Ti1 . . 70.88(12) n
C11 C15 Ti1 . . 73.66(11) n
C14 C15 H15 . . 125.7 n
C11 C15 H15 . . 125.7 n
Ti1 C15 H15 . . 121.4 n
N3 C21 C22 . . 113.77(18) n
N3 C21 H21B . . 108.8 n
C22 C21 H21B . . 108.8 n
N3 C21 H21A . . 108.8 n
C22 C21 H21A . . 108.8 n
H21B C21 H21A . . 107.7 n
C21 C22 H22A . . 109.5 n
C21 C22 H22B . . 109.5 n
H22A C22 H22B . . 109.5 n
C21 C22 H22C . . 109.5 n
H22A C22 H22C . . 109.5 n
H22B C22 H22C . . 109.5 n
N3 C23 C24 . . 112.6(2) n
N3 C23 H23B . . 109.1 n
C24 C23 H23B . . 109.1 n
N3 C23 H23A . . 109.1 n
C24 C23 H23A . . 109.1 n
H23B C23 H23A . . 107.8 n
C23 C24 H24A . . 109.5 n
C23 C24 H24C . . 109.5 n
C23 C24 H24B . . 109.5 n
N4 C31 C32 . . 116.20(18) n
N4 C31 H31A . . 108.2 n
C32 C31 H31A . . 108.2 n
N4 C31 H31B . . 108.2 n
C32 C31 H31B . . 108.2 n
H31A C31 H31B . . 107.4 n
C31 C32 H32B . . 109.5 n
C31 C32 H32C . . 109.5 n
H32B C32 H32C . . 109.5 n
C31 C32 H32A . . 109.5 n
H32B C32 H32A . . 109.5 n
H32C C32 H32A . . 109.5 n
N4 C33 C34 . . 114.4(2) n
N4 C33 H33A . . 108.7 n
C34 C33 H33A . . 108.7 n
N4 C33 H33B . . 108.7 n
C34 C33 H33B . . 108.7 n
H33A C33 H33B . . 107.6 n
C33 C34 H34A . . 109.5 n
C33 C34 H34C . . 109.5 n
H34A C34 H34C . . 109.5 n
C33 C34 H34B . . 109.5 n
H34A C34 H34B . . 109.5 n
H34C C34 H34B . . 109.5 n

loop_
_geom_bond_atom_site_label_1
_geom_bond_atom_site_label_2
_geom_bond_site_symmetry_2
_geom_bond_distance
_geom_bond_publ_flag
Ti1 N3 . 1.8950(16) n
Ti1 N4 . 1.8988(15) n
Ti1 N1 . 2.0551(14) n
Ti1 C13 . 2.341(2) n
Ti1 C14 . 2.355(2) n
Ti1 C12 . 2.360(2) n
Ti1 C15 . 2.4075(19) n
Ti1 C11 . 2.4219(17) n
N1 C1 . 1.370(2) n
N1 C2 . 1.385(2) n
N2 C1 . 1.322(3) n
N2 C3 . 1.372(3) n
N3 C23 . 1.470(3) n
N3 C21 . 1.474(3) n
N4 C33 . 1.463(2) n
N4 C31 . 1.470(3) n
C1 C4 . 1.491(3) n
C2 C3 . 1.347(3) n
C2 H2 . 0.9300 n
C3 H3 . 0.9300 n
C4 C5 . 1.537(3) n
C4 H4B . 0.9700 n
C4 H4A . 0.9700 n
C5 C11 . 1.521(2) n
C5 C7 . 1.525(3) n
C5 C6 . 1.536(3) n
C6 H6B . 0.9600 n
C6 H6C . 0.9600 n
C6 H6A . 0.9600 n
C7 H7A . 0.9600 n
C7 H7C . 0.9600 n
C7 H7B . 0.9600 n
C11 C15 . 1.404(3) n
C11 C12 . 1.409(3) n
C12 C13 . 1.404(3) n
C12 H12 . 0.9300 n
C13 C14 . 1.388(4) n
C13 H13 . 0.9300 n
C14 C15 . 1.396(3) n
C14 H14 . 0.9300 n
C15 H15 . 0.9300 n
C21 C22 . 1.514(3) n
C21 H21B . 0.9700 n
C21 H21A . 0.9700 n
C22 H22A . 0.9600 n
C22 H22B . 0.9600 n
C22 H22C . 0.9600 n
C23 C24 . 1.520(3) n
C23 H23B . 0.9700 n
C23 H23A . 0.9700 n
C24 H24A . 0.9600 n
C24 H24C . 0.9600 n
C24 H24B . 0.9600 n
C31 C32 . 1.523(3) n
C31 H31A . 0.9700 n
C31 H31B . 0.9700 n
C32 H32B . 0.9600 n
C32 H32C . 0.9600 n
C32 H32A . 0.9600 n
C33 C34 . 1.516(3) n
C33 H33A . 0.9700 n
C33 H33B . 0.9700 n
C34 H34A . 0.9600 n
C34 H34C . 0.9600 n
C34 H34B . 0.9600 n

loop_
_geom_torsion_atom_site_label_1
_geom_torsion_atom_site_label_2
_geom_torsion_atom_site_label_3
_geom_torsion_atom_site_label_4
_geom_torsion_site_symmetry_1
_geom_torsion_site_symmetry_2
_geom_torsion_site_symmetry_3
_geom_torsion_site_symmetry_4
_geom_torsion
_geom_torsion_publ_flag
N3 Ti1 N1 C1 . . . . 86.68(16) n
N4 Ti1 N1 C1 . . . . -166.55(16) n
C13 Ti1 N1 C1 . . . . -64.63(19) n
C14 Ti1 N1 C1 . . . . -17.3(2) n
C12 Ti1 N1 C1 . . . . -61.94(17) n
C15 Ti1 N1 C1 . . . . -5.20(17) n
C11 Ti1 N1 C1 . . . . -30.12(16) n
N3 Ti1 N1 C2 . . . . -85.11(15) n
N4 Ti1 N1 C2 . . . . 21.66(16) n
C13 Ti1 N1 C2 . . . . 123.58(16) n
C14 Ti1 N1 C2 . . . . 170.91(16) n
C12 Ti1 N1 C2 . . . . 126.27(15) n
C15 Ti1 N1 C2 . . . . -176.99(15) n
C11 Ti1 N1 C2 . . . . 158.09(15) n
N4 Ti1 N3 C23 . . . . 119.0(2) n
N1 Ti1 N3 C23 . . . . -136.94(19) n
C13 Ti1 N3 C23 . . . . 18.1(2) n
C14 Ti1 N3 C23 . . . . 2.7(2) n
C12 Ti1 N3 C23 . . . . -16.7(3) n
C15 Ti1 N3 C23 . . . . -31.4(2) n
C11 Ti1 N3 C23 . . . . -47.9(2) n
N4 Ti1 N3 C21 . . . . -61.96(13) n
N1 Ti1 N3 C21 . . . . 42.07(14) n
C13 Ti1 N3 C21 . . . . -162.89(12) n
C14 Ti1 N3 C21 . . . . -178.30(14) n
C12 Ti1 N3 C21 . . . . 162.33(12) n
C15 Ti1 N3 C21 . . . . 147.61(13) n
C11 Ti1 N3 C21 . . . . 131.09(13) n
N3 Ti1 N4 C33 . . . . -19.86(17) n
N1 Ti1 N4 C33 . . . . -127.45(16) n
C13 Ti1 N4 C33 . . . . 101.17(17) n
C14 Ti1 N4 C33 . . . . 74.85(18) n
C12 Ti1 N4 C33 . . . . 134.62(16) n
C15 Ti1 N4 C33 . . . . 88.8(2) n
C11 Ti1 N4 C33 . . . . 143.14(15) n
N3 Ti1 N4 C31 . . . . 168.59(13) n
N1 Ti1 N4 C31 . . . . 60.99(14) n
C13 Ti1 N4 C31 . . . . -70.38(14) n
C14 Ti1 N4 C31 . . . . -96.71(15) n
C12 Ti1 N4 C31 . . . . -36.93(14) n
C15 Ti1 N4 C31 . . . . -82.72(18) n
C11 Ti1 N4 C31 . . . . -28.42(17) n
C3 N2 C1 N1 . . . . 0.6(2) n
C3 N2 C1 C4 . . . . -177.90(19) n
C2 N1 C1 N2 . . . . -0.4(2) n
Ti1 N1 C1 N2 . . . . -173.50(14) n
C2 N1 C1 C4 . . . . 178.06(18) n
Ti1 N1 C1 C4 . . . . 5.0(3) n
C1 N1 C2 C3 . . . . 0.1(2) n
Ti1 N1 C2 C3 . . . . 173.65(14) n
N1 C2 C3 N2 . . . . 0.3(2) n
C1 N2 C3 C2 . . . . -0.5(3) n
N2 C1 C4 C5 . . . . -127.2(2) n
N1 C1 C4 C5 . . . . 54.5(3) n
C1 C4 C5 C11 . . . . -65.4(2) n
C1 C4 C5 C7 . . . . 57.3(2) n
C1 C4 C5 C6 . . . . 176.36(17) n
C7 C5 C11 C15 . . . . 173.74(19) n
C6 C5 C11 C15 . . . . 54.4(3) n
C4 C5 C11 C15 . . . . -64.2(2) n
C7 C5 C11 C12 . . . . -3.6(3) n
C6 C5 C11 C12 . . . . -123.0(2) n
C4 C5 C11 C12 . . . . 118.4(2) n
C7 C5 C11 Ti1 . . . . -94.13(19) n
C6 C5 C11 Ti1 . . . . 146.51(16) n
C4 C5 C11 Ti1 . . . . 28.0(2) n
N3 Ti1 C11 C15 . . . . 30.71(14) n
N4 Ti1 C11 C15 . . . . -130.55(13) n
N1 Ti1 C11 C15 . . . . 133.15(13) n
C13 Ti1 C11 C15 . . . . -77.93(14) n
C14 Ti1 C11 C15 . . . . -36.66(14) n
C12 Ti1 C11 C15 . . . . -115.72(18) n
N3 Ti1 C11 C12 . . . . 146.43(13) n
N4 Ti1 C11 C12 . . . . -14.83(16) n
N1 Ti1 C11 C12 . . . . -111.13(13) n
C13 Ti1 C11 C12 . . . . 37.79(14) n
C14 Ti1 C11 C12 . . . . 79.06(15) n
C15 Ti1 C11 C12 . . . . 115.72(18) n
N3 Ti1 C11 C5 . . . . -90.91(17) n
N4 Ti1 C11 C5 . . . . 107.84(16) n
N1 Ti1 C11 C5 . . . . 11.54(16) n
C13 Ti1 C11 C5 . . . . 160.5(2) n
C14 Ti1 C11 C5 . . . . -158.3(2) n
C12 Ti1 C11 C5 . . . . 122.7(2) n
C15 Ti1 C11 C5 . . . . -121.6(2) n
C15 C11 C12 C13 . . . . -0.9(2) n
C5 C11 C12 C13 . . . . 176.87(18) n
Ti1 C11 C12 C13 . . . . -64.81(14) n
C15 C11 C12 Ti1 . . . . 63.89(13) n
C5 C11 C12 Ti1 . . . . -118.33(18) n
N3 Ti1 C12 C13 . . . . 60.74(19) n
N4 Ti1 C12 C13 . . . . -74.99(15) n
N1 Ti1 C12 C13 . . . . -176.39(15) n
C14 Ti1 C12 C13 . . . . 37.51(14) n
C15 Ti1 C12 C13 . . . . 78.46(16) n
C11 Ti1 C12 C13 . . . . 115.4(2) n
N3 Ti1 C12 C11 . . . . -54.63(17) n
N4 Ti1 C12 C11 . . . . 169.65(12) n
N1 Ti1 C12 C11 . . . . 68.24(13) n
C13 Ti1 C12 C11 . . . . -115.4(2) n
C14 Ti1 C12 C11 . . . . -77.86(14) n
C15 Ti1 C12 C11 . . . . -36.91(11) n
C11 C12 C13 C14 . . . . 1.3(2) n
Ti1 C12 C13 C14 . . . . -65.75(15) n
C11 C12 C13 Ti1 . . . . 67.03(14) n
N3 Ti1 C13 C14 . . . . -28.06(15) n
N4 Ti1 C13 C14 . . . . -135.13(13) n
N1 Ti1 C13 C14 . . . . 119.72(14) n
C12 Ti1 C13 C14 . . . . 115.03(19) n
C15 Ti1 C13 C14 . . . . 37.23(12) n
C11 Ti1 C13 C14 . . . . 77.80(13) n
N3 Ti1 C13 C12 . . . . -143.09(14) n
N4 Ti1 C13 C12 . . . . 109.85(14) n
N1 Ti1 C13 C12 . . . . 4.69(19) n
C14 Ti1 C13 C12 . . . . -115.03(19) n
C15 Ti1 C13 C12 . . . . -77.79(14) n
C11 Ti1 C13 C12 . . . . -37.23(13) n
C12 C13 C14 C15 . . . . -1.2(2) n
Ti1 C13 C14 C15 . . . . -66.92(15) n
C12 C13 C14 Ti1 . . . . 65.76(14) n
N3 Ti1 C14 C13 . . . . 155.78(13) n
N4 Ti1 C14 C13 . . . . 51.64(15) n
N1 Ti1 C14 C13 . . . . -94.27(16) n
C12 Ti1 C14 C13 . . . . -37.92(12) n
C15 Ti1 C14 C13 . . . . -115.4(2) n
C11 Ti1 C14 C13 . . . . -79.03(14) n
N3 Ti1 C14 C15 . . . . -88.84(16) n
N4 Ti1 C14 C15 . . . . 167.03(14) n
N1 Ti1 C14 C15 . . . . 21.1(2) n
C13 Ti1 C14 C15 . . . . 115.4(2) n
C12 Ti1 C14 C15 . . . . 77.47(15) n
C11 Ti1 C14 C15 . . . . 36.36(13) n
C13 C14 C15 C11 . . . . 0.6(2) n
Ti1 C14 C15 C11 . . . . -64.51(14) n
C13 C14 C15 Ti1 . . . . 65.11(16) n
C12 C11 C15 C14 . . . . 0.2(2) n
C5 C11 C15 C14 . . . . -177.63(18) n
Ti1 C11 C15 C14 . . . . 62.72(14) n
C12 C11 C15 Ti1 . . . . -62.52(13) n
C5 C11 C15 Ti1 . . . . 119.64(18) n
N3 Ti1 C15 C14 . . . . 89.99(16) n
N4 Ti1 C15 C14 . . . . -22.8(2) n
N1 Ti1 C15 C14 . . . . -165.55(16) n
C13 Ti1 C15 C14 . . . . -37.59(15) n
C12 Ti1 C15 C14 . . . . -79.48(17) n
C11 Ti1 C15 C14 . . . . -116.9(2) n
N3 Ti1 C15 C11 . . . . -153.11(12) n
N4 Ti1 C15 C11 . . . . 94.09(15) n
N1 Ti1 C15 C11 . . . . -48.66(13) n
C13 Ti1 C15 C11 . . . . 79.30(14) n
C14 Ti1 C15 C11 . . . . 116.9(2) n
C12 Ti1 C15 C11 . . . . 37.42(11) n
C23 N3 C21 C22 . . . . 76.6(2) n
Ti1 N3 C21 C22 . . . . -102.69(19) n
C21 N3 C23 C24 . . . . 86.2(3) n
Ti1 N3 C23 C24 . . . . -94.8(3) n
C33 N4 C31 C32 . . . . -55.6(3) n
Ti1 N4 C31 C32 . . . . 117.0(2) n
C31 N4 C33 C34 . . . . -60.0(3) n
Ti1 N4 C33 C34 . . . . 128.2(2) n
